data_7120865
loop_
_publ_author_name
'Gaudette, Alexandra'
'Thorarinsdottir, Agnes E.'
'Harris, David'

_publ_section_title
;
 pH-Dependent Spin State Population and 19F NMR Chemical Shift via Remote
 Ligand Protonation in an Iron(II) Complex
;
_journal_name_full 'Chemical Communications'
_journal_paper_doi 10.1039/C7CC08158H
_journal_year 2017
_chemical_formula_moiety 'C29 H39 F Fe N6 O2, 2(B F4)'
_chemical_formula_sum 'C29 H39 B2 F9 Fe N6 O2'
_chemical_formula_weight 752.13
_chemical_properties_physical Oxygen-sensitive
_space_group_crystal_system orthorhombic
_space_group_IT_number 61
_space_group_name_Hall '-P 2ac 2ab'
_space_group_name_H-M_alt 'P b c a'
_symmetry_space_group_name_Hall '-P 2ac 2ab'
_symmetry_space_group_name_H-M 'P b c a'
_atom_sites_solution_hydrogens mixed
_atom_sites_solution_primary direct
_audit_creation_date 2017-09-09
_audit_creation_method
;
Olex2 1.2
(compiled 2017.08.10 svn.r3458 for OlexSys, GUI svn.r5381)
;
_audit_update_record
;
2017-09-12 deposited with the CCDC.
2017-11-10 downloaded from the CCDC.
;
_cell_angle_alpha 90
_cell_angle_beta 90
_cell_angle_gamma 90
_cell_formula_units_Z 8
_cell_length_a 15.049(11)
_cell_length_b 14.809(10)
_cell_length_c 29.11(2)
_cell_measurement_reflns_used 6047
_cell_measurement_temperature 100
_cell_measurement_theta_max 23.009
_cell_measurement_theta_min 2.384
_cell_volume 6487(8)
_computing_cell_refinement 'SAINT v8.34A (Bruker, 2013)'
_computing_data_collection 'APEX2 V2014.11-0 (Bruker, 2014)'
_computing_data_reduction 'SAINT v8.34A (Bruker, 2013)'
_computing_molecular_graphics 'Olex2 (Dolomanov et al., 2009)'
_computing_publication_material 'Olex2 (Dolomanov et al., 2009)'
_computing_structure_refinement 'XL (Sheldrick, 2008)'
_computing_structure_solution 'SIR2004 (Burla et al., 2007)'
_diffrn_ambient_temperature 100
_diffrn_detector_area_resol_mean 8
_diffrn_measured_fraction_theta_full 1.000
_diffrn_measured_fraction_theta_max 0.996
_diffrn_measurement_device_type 'Bruker APEX-II CCD'
_diffrn_measurement_method '\f and \w scans'
_diffrn_radiation_type MoK\a
_diffrn_radiation_wavelength 0.71073
_diffrn_reflns_av_R_equivalents 0.0720
_diffrn_reflns_av_unetI/netI 0.0415
_diffrn_reflns_Laue_measured_fraction_full 1.000
_diffrn_reflns_Laue_measured_fraction_max 0.996
_diffrn_reflns_limit_h_max 18
_diffrn_reflns_limit_h_min -18
_diffrn_reflns_limit_k_max 17
_diffrn_reflns_limit_k_min -12
_diffrn_reflns_limit_l_max 34
_diffrn_reflns_limit_l_min -34
_diffrn_reflns_number 51003
_diffrn_reflns_point_group_measured_fraction_full 1.000
_diffrn_reflns_point_group_measured_fraction_max 0.996
_diffrn_reflns_theta_full 25.242
_diffrn_reflns_theta_max 25.422
_diffrn_reflns_theta_min 1.947
_diffrn_standards_number 0
_exptl_absorpt_coefficient_mu 0.556
_exptl_absorpt_correction_T_max 0.7452
_exptl_absorpt_correction_T_min 0.6966
_exptl_absorpt_correction_type multi-scan
_exptl_absorpt_process_details
'SADABS-2014/5 (Bruker,2014/5) was used for absorption correction. wR2(int) was 0.0692 before and 0.0430 after correction. The Ratio of minimum to maximum transmission is 0.9348. The \l/2 correction factor is 0.00150.'
_exptl_crystal_colour 'clear orangish green'
_exptl_crystal_colour_lustre clear
_exptl_crystal_colour_modifier orangish
_exptl_crystal_colour_primary green
_exptl_crystal_density_diffrn 1.540
_exptl_crystal_description block
_exptl_crystal_F_000 3104
_exptl_crystal_size_max 0.256
_exptl_crystal_size_mid 0.103
_exptl_crystal_size_min 0.076
_refine_diff_density_max 1.361
_refine_diff_density_min -0.594
_refine_diff_density_rms 0.096
_refine_ls_extinction_method none
_refine_ls_goodness_of_fit_ref 1.032
_refine_ls_hydrogen_treatment mixed
_refine_ls_matrix_type full
_refine_ls_number_parameters 475
_refine_ls_number_reflns 5963
_refine_ls_number_restraints 6
_refine_ls_restrained_S_all 1.031
_refine_ls_R_factor_all 0.1198
_refine_ls_R_factor_gt 0.0785
_refine_ls_shift/su_max 0.000
_refine_ls_shift/su_mean 0.000
_refine_ls_structure_factor_coef Fsqd
_refine_ls_weighting_details 'w=1/[\s^2^(Fo^2^)+(0.0867P)^2^+32.7299P] where P=(Fo^2^+2Fc^2^)/3'
_refine_ls_weighting_scheme calc
_refine_ls_wR_factor_gt 0.1898
_refine_ls_wR_factor_ref 0.2152
_reflns_Friedel_coverage 0.000
_reflns_number_gt 3938
_reflns_number_total 5963
_reflns_threshold_expression 'I > 2\s(I)'
_cod_data_source_file c7cc08158h2.cif
_cod_data_source_block aig91ortho
_cod_original_cell_volume 6486(8)
_cod_database_code 7120865
_shelx_shelxl_version_number 2014/7
_shelx_space_group_comment
;
The symmetry employed for this shelxl refinement is uniquely defined
by the following loop, which should always be used as a source of
symmetry information in preference to the above space-group names.
They are only intended as comments.
;
_olex2_refinement_description
;
1. Fixed Uiso
 At 1.2 times of:
  All C(H) groups, All C(H,H) groups
 At 1.5 times of:
  All C(H,H,H) groups
2. Uiso/Uaniso restraints and constraints
Uanis(F7A) \\sim Ueq: with sigma of 0.1 and sigma for terminal atoms of 0.2
3. Others
 Sof(F6A)=1-FVAR(1)
 Sof(F6)=FVAR(1)
 Sof(F7A)=1-FVAR(2)
 Sof(F7)=FVAR(2)
4.a Secondary CH2 refined with riding coordinates:
 C14(H14a,H14b), C22(H22a,H22b), C13(H13a,H13b), C11(H11a,H11b), C10(H10a,
 H10b), C9(H9a,H9b), C7(H7a,H7b), C12(H12a,H12b), C8(H8a,H8b)
4.b Aromatic/amide H refined with riding coordinates:
 C19(H19), C29(H29), C3(H3), C4(H4)
4.c Idealised Me refined as rotating group:
 C20(H20a,H20b,H20c), C21(H21a,H21b,H21c), C25(H25a,H25b,H25c), C28(H28a,H28b,
 H28c), C1(H1a,H1b,H1c)
;
_olex2_submission_original_sample_id aig91
_olex2_submission_special_instructions 'No special instructions were received'

loop_
_space_group_symop_operation_xyz
'x, y, z'
'-x+1/2, -y, z+1/2'
'-x, y+1/2, -z+1/2'
'x+1/2, -y+1/2, -z'
'-x, -y, -z'
'x-1/2, y, -z-1/2'
'x, -y-1/2, z-1/2'
'-x-1/2, y-1/2, z'

loop_
_atom_site_label
_atom_site_type_symbol
_atom_site_fract_x
_atom_site_fract_y
_atom_site_fract_z
_atom_site_U_iso_or_equiv
_atom_site_adp_type
_atom_site_occupancy
_atom_site_site_symmetry_order
_atom_site_calc_flag
_atom_site_refinement_flags_posn
_atom_site_refinement_flags_adp
_atom_site_refinement_flags_occupancy
_atom_site_disorder_assembly
_atom_site_disorder_group
Fe01 Fe 0.50320(5) 0.25222(5) 0.64023(2) 0.0243(2) Uani 1 1 d . . . . .
O1 O 0.1081(3) 0.2434(3) 0.58127(15) 0.0370(10) Uani 1 1 d . . . . .
F9 F 0.5083(2) 0.8620(3) 0.54421(16) 0.0612(12) Uani 1 1 d . . . . .
F1 F 0.6070(3) 0.2853(3) 0.81309(13) 0.0615(11) Uani 1 1 d . . . . .
N4 N 0.3759(3) 0.2510(3) 0.60828(14) 0.0267(9) Uani 1 1 d . . . . .
F2 F 0.7096(3) 0.4960(3) 0.69658(14) 0.0693(12) Uani 1 1 d . . . . .
N5 N 0.5444(3) 0.3759(3) 0.61126(16) 0.0306(10) Uani 1 1 d . . . . .
N6 N 0.4754(3) 0.3052(3) 0.71020(16) 0.0333(11) Uani 1 1 d . . . . .
O2 O 0.6117(3) 0.5977(3) 0.5330(2) 0.0565(13) Uani 1 1 d . . . . .
F3 F 0.6364(3) 0.4743(3) 0.76317(18) 0.0851(16) Uani 1 1 d . . . A 1
N2 N 0.5910(4) 0.2086(3) 0.58506(17) 0.0431(13) Uani 1 1 d . . . . .
C19 C 0.3370(3) 0.3185(3) 0.58520(17) 0.0261(11) Uani 1 1 d . . . . .
H19 H 0.3729 0.3680 0.5759 0.031 Uiso 1 1 calc R . . . .
F7 F 0.6384(3) 0.9169(3) 0.5212(2) 0.064(2) Uani 0.804(11) 1 d . . P B 1
N3 N 0.4682(3) 0.1094(3) 0.6347(2) 0.0475(15) Uani 1 1 d . . . . .
N1 N 0.6090(3) 0.1926(4) 0.68074(19) 0.0532(15) Uani 1 1 d . . . . .
C18 C 0.2480(4) 0.3203(3) 0.57420(17) 0.0266(11) Uani 1 1 d . . . . .
C23 C 0.5721(4) 0.3691(4) 0.5671(2) 0.0317(13) Uani 1 1 d . . . . .
F4 F 0.7551(3) 0.5555(4) 0.76264(16) 0.0978(19) Uani 1 1 d . . . C 1
C15 C 0.3250(4) 0.1799(3) 0.62050(19) 0.0294(12) Uani 1 1 d . . . . .
C24 C 0.5935(4) 0.4427(4) 0.5400(2) 0.0359(14) Uani 1 1 d . . . . .
C16 C 0.2348(3) 0.1754(3) 0.61210(18) 0.0283(12) Uani 1 1 d . . . . .
F6 F 0.6276(4) 0.7725(3) 0.5400(4) 0.074(4) Uani 0.734(17) 1 d . . P B 1
C17 C 0.1964(3) 0.2479(4) 0.58892(18) 0.0281(11) Uani 1 1 d . . . . .
F8 F 0.6243(4) 0.8840(5) 0.5920(2) 0.112(2) Uani 1 1 d . . . D 1
C6 C 0.5452(4) 0.2909(4) 0.7387(2) 0.0354(13) Uani 1 1 d . . . . .
C26 C 0.5891(4) 0.5271(4) 0.5603(2) 0.0391(15) Uani 1 1 d . . . . .
C2 C 0.3993(4) 0.3362(4) 0.7288(2) 0.0390(14) Uani 1 1 d . . . . .
C29 C 0.5415(3) 0.4589(4) 0.6297(2) 0.0319(13) Uani 1 1 d . . . . .
H29 H 0.5231 0.4646 0.6608 0.038 Uiso 1 1 calc R . . . .
C3 C 0.3900(5) 0.3496(4) 0.7759(2) 0.0423(15) Uani 1 1 d . . . . .
H3 H 0.3355 0.3718 0.7879 0.051 Uiso 1 1 calc R . . . .
C20 C 0.2089(4) 0.3989(4) 0.5479(2) 0.0378(14) Uani 1 1 d . . . . .
H20A H 0.2530 0.4474 0.5457 0.057 Uiso 1 1 calc GR . . . .
H20B H 0.1561 0.4213 0.5640 0.057 Uiso 1 1 calc GR . . . .
H20C H 0.1922 0.3790 0.5170 0.057 Uiso 1 1 calc GR . . . .
C21 C 0.1792(4) 0.0970(4) 0.6283(2) 0.0366(14) Uani 1 1 d . . . . .
H21A H 0.2075 0.0402 0.6191 0.055 Uiso 1 1 calc GR . . . .
H21B H 0.1199 0.1008 0.6145 0.055 Uiso 1 1 calc GR . . . .
H21C H 0.1739 0.0990 0.6619 0.055 Uiso 1 1 calc GR . . . .
C27 C 0.5637(4) 0.5363(4) 0.6059(2) 0.0385(15) Uani 1 1 d . . . . .
C5 C 0.5358(4) 0.3030(4) 0.7854(2) 0.0389(14) Uani 1 1 d . . . . .
F5 F 0.6411(6) 0.6123(5) 0.7315(2) 0.147(3) Uani 1 1 d . . . E 1
C4 C 0.4592(5) 0.3309(4) 0.8054(2) 0.0436(16) Uani 1 1 d . . . . .
H4 H 0.4536 0.3371 0.8377 0.052 Uiso 1 1 calc R . . . .
C14 C 0.3727(4) 0.1055(4) 0.6453(3) 0.0451(17) Uani 1 1 d . . . . .
H14A H 0.3636 0.1118 0.6788 0.054 Uiso 1 1 calc R . . . .
H14B H 0.3484 0.0463 0.6357 0.054 Uiso 1 1 calc R . . . .
C25 C 0.6217(4) 0.4326(4) 0.4906(2) 0.0452(16) Uani 1 1 d . . . . .
H25A H 0.6848 0.4165 0.4892 0.068 Uiso 1 1 calc GR . . . .
H25B H 0.6121 0.4897 0.4743 0.068 Uiso 1 1 calc GR . . . .
H25C H 0.5864 0.3849 0.4760 0.068 Uiso 1 1 calc GR . . . .
C22 C 0.5796(5) 0.2752(4) 0.5477(2) 0.0449(16) Uani 1 1 d . . . . .
H22A H 0.5254 0.2606 0.5300 0.054 Uiso 1 1 calc R . . . .
H22B H 0.6311 0.2720 0.5266 0.054 Uiso 1 1 calc R . . . .
C28 C 0.5606(4) 0.6266(4) 0.6297(3) 0.0532(19) Uani 1 1 d . . . . .
H28A H 0.6204 0.6528 0.6305 0.080 Uiso 1 1 calc GR . . . .
H28B H 0.5386 0.6187 0.6612 0.080 Uiso 1 1 calc GR . . . .
H28C H 0.5206 0.6671 0.6129 0.080 Uiso 1 1 calc GR . . . .
C13 C 0.5615(6) 0.1073(4) 0.7012(2) 0.061(2) Uani 1 1 d . . . . .
H13A H 0.6054 0.0704 0.7182 0.073 Uiso 1 1 calc R . . . .
H13B H 0.5150 0.1268 0.7231 0.073 Uiso 1 1 calc R . . . .
C11 C 0.4875(4) 0.0873(5) 0.5836(2) 0.0521(18) Uani 1 1 d . . . . .
H11A H 0.4814 0.0214 0.5788 0.063 Uiso 1 1 calc R . . . .
H11B H 0.4427 0.1178 0.5641 0.063 Uiso 1 1 calc R . . . .
C10 C 0.5757(5) 0.1154(4) 0.5693(3) 0.058(2) Uani 1 1 d . . . . .
H10A H 0.5806 0.1124 0.5354 0.070 Uiso 1 1 calc R . . . .
H10B H 0.6209 0.0747 0.5827 0.070 Uiso 1 1 calc R . . . .
C9 C 0.6821(4) 0.2164(5) 0.6073(3) 0.060(2) Uani 1 1 d . . . . .
H9A H 0.7274 0.1908 0.5863 0.071 Uiso 1 1 calc R . . . .
H9B H 0.6963 0.2810 0.6121 0.071 Uiso 1 1 calc R . . . .
B2 B 0.6005(4) 0.8553(5) 0.5483(2) 0.0350(15) Uani 1 1 d . . . . .
C7 C 0.6300(4) 0.2587(5) 0.7173(2) 0.0550(18) Uani 1 1 d . . . . .
H7A H 0.6628 0.3105 0.7041 0.066 Uiso 1 1 calc R . . . .
H7B H 0.6680 0.2301 0.7410 0.066 Uiso 1 1 calc R . . . .
C1 C 0.3226(5) 0.3573(5) 0.6973(2) 0.058(2) Uani 1 1 d . . . . .
H1A H 0.3440 0.3921 0.6709 0.088 Uiso 1 1 calc GR . . . .
H1B H 0.2781 0.3927 0.7141 0.088 Uiso 1 1 calc GR . . . .
H1C H 0.2958 0.3008 0.6866 0.088 Uiso 1 1 calc GR . . . .
C12 C 0.5202(5) 0.0511(5) 0.6642(3) 0.0544(19) Uani 1 1 d . . . . .
H12A H 0.5670 0.0206 0.6460 0.065 Uiso 1 1 calc R . . . .
H12B H 0.4815 0.0043 0.6780 0.065 Uiso 1 1 calc R . . . .
C8 C 0.6857(5) 0.1680(6) 0.6523(3) 0.061(2) Uani 1 1 d . . . . .
H8A H 0.6858 0.1020 0.6469 0.074 Uiso 1 1 calc R . . . .
H8B H 0.7413 0.1840 0.6686 0.074 Uiso 1 1 calc R . . . .
B1 B 0.6811(5) 0.5347(5) 0.7373(3) 0.0450(18) Uani 1 1 d . . . . .
H1 H 0.086(5) 0.290(5) 0.574(2) 0.05(2) Uiso 1 1 d . . . . .
H2 H 0.612(4) 0.649(5) 0.556(2) 0.048(19) Uiso 1 1 d . . . . .
F6A F 0.6135(9) 0.7790(8) 0.5775(7) 0.038(6) Uani 0.266(17) 1 d . . P B 2
F7A F 0.6277(17) 0.8181(19) 0.5033(7) 0.094(13) Uani 0.196(11) 1 d . U P B 2

loop_
_atom_site_aniso_label
_atom_site_aniso_U_11
_atom_site_aniso_U_22
_atom_site_aniso_U_33
_atom_site_aniso_U_23
_atom_site_aniso_U_13
_atom_site_aniso_U_12
Fe01 0.0224(4) 0.0220(4) 0.0284(4) 0.0009(3) 0.0021(3) 0.0046(3)
O1 0.030(2) 0.035(2) 0.046(3) 0.013(2) -0.0033(18) -0.0003(19)
F9 0.0291(19) 0.053(2) 0.102(3) 0.018(2) 0.006(2) -0.0014(17)
F1 0.064(3) 0.078(3) 0.042(2) -0.004(2) -0.019(2) 0.003(2)
N4 0.029(2) 0.022(2) 0.029(2) 0.0039(19) 0.0084(19) 0.0025(19)
F2 0.062(3) 0.101(3) 0.044(2) -0.022(2) 0.003(2) 0.005(2)
N5 0.026(2) 0.023(2) 0.043(3) -0.003(2) -0.002(2) 0.0040(19)
N6 0.036(3) 0.030(3) 0.034(3) -0.002(2) -0.002(2) 0.008(2)
O2 0.046(3) 0.029(2) 0.095(4) 0.016(3) 0.005(3) -0.005(2)
F3 0.082(3) 0.063(3) 0.111(4) -0.022(3) 0.057(3) -0.026(2)
N2 0.073(4) 0.024(2) 0.032(3) -0.001(2) 0.012(3) 0.002(3)
C19 0.031(3) 0.023(3) 0.024(3) 0.004(2) 0.005(2) -0.001(2)
F7 0.047(3) 0.044(3) 0.102(5) 0.021(3) 0.012(3) -0.014(2)
N3 0.029(3) 0.035(3) 0.079(4) 0.028(3) 0.006(3) 0.004(2)
N1 0.026(3) 0.089(4) 0.044(3) -0.017(3) -0.002(2) 0.015(3)
C18 0.035(3) 0.022(3) 0.023(3) 0.001(2) 0.001(2) 0.001(2)
C23 0.029(3) 0.026(3) 0.040(3) 0.000(2) -0.002(2) -0.001(2)
F4 0.084(3) 0.152(5) 0.057(3) -0.035(3) 0.015(3) -0.042(3)
C15 0.031(3) 0.026(3) 0.031(3) 0.006(2) 0.011(2) 0.007(2)
C24 0.025(3) 0.030(3) 0.053(4) 0.004(3) -0.003(3) -0.002(2)
C16 0.032(3) 0.025(3) 0.028(3) 0.002(2) 0.007(2) 0.004(2)
F6 0.079(4) 0.021(3) 0.123(10) 0.000(3) 0.042(4) 0.007(3)
C17 0.026(3) 0.033(3) 0.025(3) -0.002(2) 0.004(2) -0.001(2)
F8 0.106(4) 0.146(6) 0.083(4) -0.037(4) -0.005(3) 0.013(4)
C6 0.039(3) 0.034(3) 0.034(3) -0.001(3) -0.002(3) -0.002(3)
C26 0.021(3) 0.033(3) 0.063(4) 0.008(3) -0.011(3) -0.004(2)
C2 0.042(3) 0.039(3) 0.036(3) -0.001(3) 0.002(3) 0.011(3)
C29 0.022(3) 0.031(3) 0.043(3) -0.009(3) -0.009(2) 0.004(2)
C3 0.060(4) 0.031(3) 0.036(4) -0.003(3) 0.009(3) -0.005(3)
C20 0.032(3) 0.034(3) 0.048(4) 0.010(3) -0.008(3) -0.002(3)
C21 0.032(3) 0.036(3) 0.042(3) 0.013(3) 0.003(3) -0.002(3)
C27 0.022(3) 0.022(3) 0.072(5) -0.006(3) -0.018(3) 0.004(2)
C5 0.051(4) 0.030(3) 0.035(3) 0.001(3) -0.010(3) -0.006(3)
F5 0.232(8) 0.124(5) 0.086(4) 0.032(4) 0.028(5) 0.111(5)
C4 0.068(4) 0.028(3) 0.035(3) 0.001(3) 0.007(3) -0.009(3)
C14 0.025(3) 0.036(3) 0.075(5) 0.027(3) 0.007(3) 0.006(3)
C25 0.048(4) 0.038(3) 0.050(4) 0.013(3) 0.004(3) -0.009(3)
C22 0.069(4) 0.033(3) 0.032(3) 0.003(3) 0.012(3) -0.004(3)
C28 0.033(3) 0.032(3) 0.095(6) -0.019(3) -0.016(4) 0.003(3)
C13 0.118(7) 0.030(3) 0.035(4) 0.006(3) 0.001(4) 0.031(4)
C11 0.050(4) 0.046(4) 0.061(4) -0.023(3) 0.011(3) 0.019(3)
C10 0.082(5) 0.036(4) 0.056(4) 0.002(3) 0.021(4) 0.005(4)
C9 0.032(3) 0.065(4) 0.082(5) 0.034(4) 0.024(4) 0.027(3)
B2 0.030(3) 0.035(4) 0.039(4) 0.005(3) 0.007(3) -0.001(3)
C7 0.040(4) 0.078(5) 0.047(4) -0.014(4) -0.008(3) 0.005(4)
C1 0.062(4) 0.075(5) 0.038(4) -0.023(4) -0.001(3) 0.038(4)
C12 0.047(4) 0.047(4) 0.069(5) 0.021(4) 0.010(4) 0.014(3)
C8 0.042(4) 0.076(5) 0.066(5) -0.005(4) -0.002(4) 0.013(4)
B1 0.053(4) 0.050(4) 0.032(4) -0.004(3) -0.003(3) 0.006(4)
F6A 0.039(8) 0.026(7) 0.050(13) 0.003(6) -0.002(7) 0.004(5)
F7A 0.11(2) 0.12(2) 0.049(14) 0.056(15) 0.061(13) 0.081(17)

loop_
_atom_type_symbol
_atom_type_description
_atom_type_scat_dispersion_real
_atom_type_scat_dispersion_imag
_atom_type_scat_source
C C 0.0033 0.0016 'International Tables Vol C Tables 4.2.6.8 and 6.1.1.4'
H H 0.0000 0.0000 'International Tables Vol C Tables 4.2.6.8 and 6.1.1.4'
B B 0.0013 0.0007 'International Tables Vol C Tables 4.2.6.8 and 6.1.1.4'
F F 0.0171 0.0103 'International Tables Vol C Tables 4.2.6.8 and 6.1.1.4'
Fe Fe 0.3463 0.8444 'International Tables Vol C Tables 4.2.6.8 and 6.1.1.4'
N N 0.0061 0.0033 'International Tables Vol C Tables 4.2.6.8 and 6.1.1.4'
O O 0.0106 0.0060 'International Tables Vol C Tables 4.2.6.8 and 6.1.1.4'

loop_
_geom_angle_atom_site_label_1
_geom_angle_atom_site_label_2
_geom_angle_atom_site_label_3
_geom_angle
N4 Fe01 N6 103.52(17)
N4 Fe01 N2 102.79(19)
N4 Fe01 N3 75.10(18)
N4 Fe01 N1 153.4(2)
N5 Fe01 N4 95.58(17)
N5 Fe01 N6 96.60(18)
N5 Fe01 N2 77.56(18)
N5 Fe01 N3 151.9(2)
N5 Fe01 N1 110.8(2)
N2 Fe01 N6 153.5(2)
N2 Fe01 N3 78.8(2)
N3 Fe01 N6 111.3(2)
N1 Fe01 N6 77.52(19)
N1 Fe01 N2 80.5(2)
N1 Fe01 N3 79.8(2)
C17 O1 H1 115(5)
C19 N4 Fe01 127.3(4)
C19 N4 C15 117.8(5)
C15 N4 Fe01 113.7(3)
C23 N5 Fe01 113.9(3)
C29 N5 Fe01 128.8(4)
C29 N5 C23 117.2(5)
C6 N6 Fe01 111.1(4)
C2 N6 Fe01 130.4(4)
C2 N6 C6 117.8(5)
C26 O2 H2 101(4)
C22 N2 Fe01 105.9(4)
C22 N2 C9 111.5(5)
C10 N2 Fe01 114.3(4)
C10 N2 C22 112.2(5)
C10 N2 C9 110.2(6)
C9 N2 Fe01 102.2(4)
N4 C19 H19 118.1
N4 C19 C18 123.8(5)
C18 C19 H19 118.1
C14 N3 Fe01 105.0(4)
C14 N3 C11 112.0(5)
C11 N3 Fe01 103.3(4)
C12 N3 Fe01 113.9(4)
C12 N3 C14 112.4(5)
C12 N3 C11 109.9(5)
C13 N1 Fe01 101.5(4)
C7 N1 Fe01 106.2(4)
C7 N1 C13 110.9(5)
C8 N1 Fe01 111.8(4)
C8 N1 C13 111.9(6)
C8 N1 C7 113.7(5)
C19 C18 C17 117.1(5)
C19 C18 C20 120.8(5)
C17 C18 C20 122.1(5)
N5 C23 C24 123.6(5)
N5 C23 C22 116.5(5)
C24 C23 C22 119.8(5)
N4 C15 C16 123.3(5)
N4 C15 C14 115.4(5)
C16 C15 C14 121.3(5)
C23 C24 C25 122.0(5)
C26 C24 C23 117.3(6)
C26 C24 C25 120.6(5)
C15 C16 C17 117.1(5)
C15 C16 C21 121.9(5)
C17 C16 C21 120.9(5)
O1 C17 C18 122.5(5)
O1 C17 C16 116.8(5)
C18 C17 C16 120.8(5)
N6 C6 C5 120.3(6)
N6 C6 C7 117.1(5)
C5 C6 C7 122.6(6)
O2 C26 C24 115.9(6)
O2 C26 C27 123.6(6)
C24 C26 C27 120.6(5)
N6 C2 C3 121.9(6)
N6 C2 C1 118.6(5)
C3 C2 C1 119.5(6)
N5 C29 H29 118.2
N5 C29 C27 123.6(6)
C27 C29 H29 118.2
C2 C3 H3 119.7
C4 C3 C2 120.6(6)
C4 C3 H3 119.7
C18 C20 H20A 109.5
C18 C20 H20B 109.5
C18 C20 H20C 109.5
H20A C20 H20B 109.5
H20A C20 H20C 109.5
H20B C20 H20C 109.5
C16 C21 H21A 109.5
C16 C21 H21B 109.5
C16 C21 H21C 109.5
H21A C21 H21B 109.5
H21A C21 H21C 109.5
H21B C21 H21C 109.5
C26 C27 C28 122.3(6)
C29 C27 C26 117.7(5)
C29 C27 C28 120.0(6)
F1 C5 C6 118.4(6)
C4 C5 F1 118.2(5)
C4 C5 C6 123.3(6)
C3 C4 H4 122.0
C5 C4 C3 116.0(6)
C5 C4 H4 122.0
N3 C14 C15 109.7(5)
N3 C14 H14A 109.7
N3 C14 H14B 109.7
C15 C14 H14A 109.7
C15 C14 H14B 109.7
H14A C14 H14B 108.2
C24 C25 H25A 109.5
C24 C25 H25B 109.5
C24 C25 H25C 109.5
H25A C25 H25B 109.5
H25A C25 H25C 109.5
H25B C25 H25C 109.5
N2 C22 C23 110.5(5)
N2 C22 H22A 109.6
N2 C22 H22B 109.6
C23 C22 H22A 109.6
C23 C22 H22B 109.6
H22A C22 H22B 108.1
C27 C28 H28A 109.5
C27 C28 H28B 109.5
C27 C28 H28C 109.5
H28A C28 H28B 109.5
H28A C28 H28C 109.5
H28B C28 H28C 109.5
N1 C13 H13A 109.4
N1 C13 H13B 109.4
H13A C13 H13B 108.0
C12 C13 N1 111.4(5)
C12 C13 H13A 109.4
C12 C13 H13B 109.4
N3 C11 H11A 109.1
N3 C11 H11B 109.1
H11A C11 H11B 107.8
C10 C11 N3 112.7(6)
C10 C11 H11A 109.1
C10 C11 H11B 109.1
N2 C10 H10A 109.9
N2 C10 H10B 109.9
C11 C10 N2 108.8(6)
C11 C10 H10A 109.9
C11 C10 H10B 109.9
H10A C10 H10B 108.3
N2 C9 H9A 109.3
N2 C9 H9B 109.3
H9A C9 H9B 107.9
C8 C9 N2 111.7(5)
C8 C9 H9A 109.3
C8 C9 H9B 109.3
F9 B2 F6A 104.1(7)
F9 B2 F7A 102.9(12)
F7 B2 F9 108.9(5)
F7 B2 F8 102.9(6)
F6 B2 F9 111.0(6)
F6 B2 F7 113.3(6)
F6 B2 F8 112.0(7)
F8 B2 F9 108.3(6)
F6A B2 F7A 101.3(13)
N1 C7 C6 109.1(5)
N1 C7 H7A 109.9
N1 C7 H7B 109.9
C6 C7 H7A 109.9
C6 C7 H7B 109.9
H7A C7 H7B 108.3
C2 C1 H1A 109.5
C2 C1 H1B 109.5
C2 C1 H1C 109.5
H1A C1 H1B 109.5
H1A C1 H1C 109.5
H1B C1 H1C 109.5
N3 C12 C13 108.6(6)
N3 C12 H12A 110.0
N3 C12 H12B 110.0
C13 C12 H12A 110.0
C13 C12 H12B 110.0
H12A C12 H12B 108.4
N1 C8 C9 110.3(6)
N1 C8 H8A 109.6
N1 C8 H8B 109.6
C9 C8 H8A 109.6
C9 C8 H8B 109.6
H8A C8 H8B 108.1
F3 B1 F2 111.0(6)
F3 B1 F4 104.6(6)
F4 B1 F2 107.6(6)
F5 B1 F2 113.5(6)
F5 B1 F3 115.1(7)
F5 B1 F4 104.2(7)

loop_
_geom_bond_atom_site_label_1
_geom_bond_atom_site_label_2
_geom_bond_distance
Fe01 N4 2.129(5)
Fe01 N5 2.109(5)
Fe01 N6 2.223(5)
Fe01 N2 2.178(5)
Fe01 N3 2.185(5)
Fe01 N1 2.169(5)
O1 C17 1.349(6)
O1 H1 0.80(7)
F9 B2 1.397(7)
F1 C5 1.366(7)
N4 C19 1.339(6)
N4 C15 1.349(7)
F2 B1 1.383(8)
N5 C23 1.355(7)
N5 C29 1.341(7)
N6 C6 1.356(7)
N6 C2 1.347(7)
O2 C26 1.355(7)
O2 H2 1.02(7)
F3 B1 1.350(9)
N2 C22 1.477(8)
N2 C10 1.472(8)
N2 C9 1.519(9)
C19 H19 0.9500
C19 C18 1.377(8)
F7 B2 1.335(8)
N3 C14 1.471(7)
N3 C11 1.550(9)
N3 C12 1.446(8)
N1 C13 1.568(10)
N1 C7 1.482(9)
N1 C8 1.467(9)
C18 C17 1.392(7)
C18 C20 1.513(7)
C23 C24 1.383(8)
C23 C22 1.506(8)
F4 B1 1.372(9)
C15 C16 1.381(8)
C15 C14 1.501(7)
C24 C26 1.383(8)
C24 C25 1.509(9)
C16 C17 1.394(7)
C16 C21 1.507(7)
F6 B2 1.315(9)
F8 B2 1.388(9)
C6 C5 1.378(8)
C6 C7 1.498(9)
C26 C27 1.389(9)
C2 C3 1.394(8)
C2 C1 1.506(9)
C29 H29 0.9500
C29 C27 1.380(8)
C3 H3 0.9500
C3 C4 1.377(9)
C20 H20A 0.9800
C20 H20B 0.9800
C20 H20C 0.9800
C21 H21A 0.9800
C21 H21B 0.9800
C21 H21C 0.9800
C27 C28 1.507(8)
C5 C4 1.355(9)
F5 B1 1.307(9)
C4 H4 0.9500
C14 H14A 0.9900
C14 H14B 0.9900
C25 H25A 0.9800
C25 H25B 0.9800
C25 H25C 0.9800
C22 H22A 0.9900
C22 H22B 0.9900
C28 H28A 0.9800
C28 H28B 0.9800
C28 H28C 0.9800
C13 H13A 0.9900
C13 H13B 0.9900
C13 C12 1.496(10)
C11 H11A 0.9900
C11 H11B 0.9900
C11 C10 1.452(10)
C10 H10A 0.9900
C10 H10B 0.9900
C9 H9A 0.9900
C9 H9B 0.9900
C9 C8 1.495(10)
B2 F6A 1.427(15)
B2 F7A 1.48(2)
C7 H7A 0.9900
C7 H7B 0.9900
C1 H1A 0.9800
C1 H1B 0.9800
C1 H1C 0.9800
C12 H12A 0.9900
C12 H12B 0.9900
C8 H8A 0.9900
C8 H8B 0.9900
